data_4335472
loop_
_publ_author_name
'Jing-Min Zhou'
'Wei Shi'
'Na Xu'
'Peng Cheng'

_publ_section_title
;
 Highly Selective Luminescent Sensing of Fluoride and Organic
 Small-Molecule Pollutants Based on Novel Lanthanide Metal-Organic
 Frameworks
;
_journal_name_full 'Inorganic Chemistry'
_journal_page_first 8082
_journal_page_last 8090
_journal_paper_doi 10.1021/ic400770j
_journal_volume 52
_journal_year 2013
_chemical_formula_moiety 'C14 H9 N O7 Tb'
_chemical_formula_sum 'C14 H9 N O7 Tb'
_chemical_formula_weight 462.15
_chemical_name_systematic
;
 ? 
;
_space_group_crystal_system monoclinic
_space_group_IT_number 15
_space_group_name_Hall '-C 2yc'
_space_group_name_H-M_alt 'C 1 2/c 1'
_symmetry_space_group_name_Hall '-C 2yc'
_symmetry_space_group_name_H-M 'C 1 2/c 1'
_atom_sites_solution_hydrogens geom
_atom_sites_solution_primary direct
_atom_sites_solution_secondary difmap
_audit_creation_method
;
  Olex2 1.1
  (compiled 2011.11.01 svn.r2039, GUI svn.r3906)
;
_cell_angle_alpha 90.00
_cell_angle_beta 124.310(15)
_cell_angle_gamma 90.00
_cell_formula_units_Z 8
_cell_length_a 24.796(3)
_cell_length_b 9.1235(5)
_cell_length_c 14.5153(15)
_cell_measurement_reflns_used 3919
_cell_measurement_temperature 293(2)
_cell_measurement_theta_max 29.0740
_cell_measurement_theta_min 3.2576
_cell_volume 2712.4(7)
_computing_cell_refinement
;
CrysAlisPro, Agilent Technologies,
Version 1.171.35.21 (release 20-01-2012 CrysAlis171 .NET)
(compiled Jan 23 2012,18:06:46)
;
_computing_data_collection
;
CrysAlisPro, Agilent Technologies,
Version 1.171.35.21 (release 20-01-2012 CrysAlis171 .NET)
(compiled Jan 23 2012,18:06:46)
;
_computing_data_reduction
;
CrysAlisPro, Agilent Technologies,
Version 1.171.35.21 (release 20-01-2012 CrysAlis171 .NET)
(compiled Jan 23 2012,18:06:46)
;
_computing_molecular_graphics
;
O. V. Dolomanov, L. J. Bourhis, R. J. Gildea, J. A. K. Howard and H. Puschmann,
OLEX2: a complete structure solution, refinement and analysis program.
J. Appl. Cryst. (2009). 42, 339-341.
;
_computing_publication_material
;
O. V. Dolomanov, L. J. Bourhis, R. J. Gildea, J. A. K. Howard and H. Puschmann,
OLEX2: a complete structure solution, refinement and analysis program.
J. Appl. Cryst. (2009). 42, 339-341.
;
_computing_structure_refinement
;
XL, G.M. Sheldrick, Acta Cryst.
(2008). A64, 112-122
;
_computing_structure_solution
;
XS, G.M. Sheldrick, Acta Cryst.
(2008). A64, 112-122
;
_diffrn_ambient_temperature 293(2)
_diffrn_detector_area_resol_mean 16.2116
_diffrn_measured_fraction_theta_full 0.998
_diffrn_measured_fraction_theta_max 0.998
_diffrn_measurement_details
;
  1 omega   57.00   83.00   1.0000    5.0000
omega____ theta____ kappa____ phi______ frames
    -       18.1935 -136.0000 -127.0000 26

  2 omega    1.00   89.00   1.0000    5.0000
omega____ theta____ kappa____ phi______ frames
    -       18.1935   37.0000  -30.0000 88

  3 omega   -1.00   91.00   1.0000    5.0000
omega____ theta____ kappa____ phi______ frames
    -       18.1935   37.0000 -120.0000 92
;
_diffrn_measurement_device_type 'SuperNova, Single source at offset), Eos'
_diffrn_measurement_method '\w scans'
_diffrn_orient_matrix_UB_11 -0.0030283000
_diffrn_orient_matrix_UB_12 0.0035488000
_diffrn_orient_matrix_UB_13 -0.0515670000
_diffrn_orient_matrix_UB_21 0.0344840000
_diffrn_orient_matrix_UB_22 -0.0011665000
_diffrn_orient_matrix_UB_23 0.0288247000
_diffrn_orient_matrix_UB_31 -0.0007841000
_diffrn_orient_matrix_UB_32 -0.0776177000
_diffrn_orient_matrix_UB_33 -0.0029515000
_diffrn_radiation_monochromator mirror
_diffrn_radiation_type 'Mo K\a'
_diffrn_radiation_wavelength 0.7107
_diffrn_reflns_av_R_equivalents 0.0306
_diffrn_reflns_av_unetI/netI 0.0375
_diffrn_reflns_limit_h_max 29
_diffrn_reflns_limit_h_min -21
_diffrn_reflns_limit_k_max 10
_diffrn_reflns_limit_k_min -10
_diffrn_reflns_limit_l_max 14
_diffrn_reflns_limit_l_min -17
_diffrn_reflns_number 4753
_diffrn_reflns_theta_full 25.01
_diffrn_reflns_theta_max 25.01
_diffrn_reflns_theta_min 3.28
_diffrn_source 'SuperNova (Mo) x-ray Source'
_exptl_absorpt_coefficient_mu 5.254
_exptl_absorpt_correction_T_max 1.00000
_exptl_absorpt_correction_T_min 0.86891
_exptl_absorpt_correction_type multi-scan
_exptl_absorpt_process_details
;
CrysAlisPro, Agilent Technologies,
Version 1.171.35.21 (release 20-01-2012 CrysAlis171 .NET)
(compiled Jan 23 2012,18:06:46)
empirical absorption correction using spherical harmonics,
 implemented in SCALE3 ABSPACK scaling algorithm.
;
_exptl_crystal_colour colorless
_exptl_crystal_density_diffrn 2.263
_exptl_crystal_description block
_exptl_crystal_F_000 1768
_exptl_crystal_size_max 0.2
_exptl_crystal_size_mid 0.2
_exptl_crystal_size_min 0.1
_refine_diff_density_max 0.561
_refine_diff_density_min -1.534
_refine_diff_density_rms 0.164
_refine_ls_extinction_method none
_refine_ls_goodness_of_fit_ref 1.126
_refine_ls_hydrogen_treatment mixed
_refine_ls_matrix_type full
_refine_ls_number_parameters 209
_refine_ls_number_reflns 2388
_refine_ls_number_restraints 48
_refine_ls_restrained_S_all 1.122
_refine_ls_R_factor_all 0.0238
_refine_ls_R_factor_gt 0.0228
_refine_ls_shift/su_max 0.001
_refine_ls_shift/su_mean 0.000
_refine_ls_structure_factor_coef Fsqd
_refine_ls_weighting_details 'calc w=1/[\s^2^(Fo^2^)+(0.0238P)^2^+3.5837P] where P=(Fo^2^+2Fc^2^)/3'
_refine_ls_weighting_scheme calc
_refine_ls_wR_factor_gt 0.0576
_refine_ls_wR_factor_ref 0.0581
_reflns_number_gt 2287
_reflns_number_total 2388
_reflns_threshold_expression >2sigma(I)
_cod_data_source_file ic400770j_si_002_1.cif
_cod_data_source_block 2
_cod_original_cell_volume 2712.4(5)
_cod_database_code 4335472
_reflns_odcompleteness_completeness 99.70
_reflns_odcompleteness_iscentric 1
_reflns_odcompleteness_theta 26.32
_olex2_refinement_description
;
1. Fixed Uiso
 At 1.2 times of:
  All C(H) groups
 At 1.5 times of:
  All O(H,H) groups
2. Uiso/Uaniso restraints and constraints
Uanis(C10) \\sim Ueq, Uanis(C9) \\sim Ueq, Uanis(C1) \\sim Ueq, Uanis(C2) 
\\sim Ueq, Uanis(C5) \\sim Ueq, Uanis(C8) \\sim Ueq, Uanis(C14) \\sim Ueq: 
with sigma of 0.001 and sigma for terminal atoms of 0.002
Uanis(Tb1) \\sim Ueq: with sigma of 0.0001 and sigma for terminal atoms of 
0.0002
3.a Rotating group:
 O7(H7A,H7B)
3.b Aromatic/amide H refined with riding coordinates:
 C3(H3), C4(H4), C6(H6), C7(H7), C11(H11), C12(H12), C13(H13)
;

loop_
_space_group_symop_id
_space_group_symop_operation_xyz
1 'x, y, z'
2 '-x, y, -z+1/2'
3 'x+1/2, y+1/2, z'
4 '-x+1/2, y+1/2, -z+1/2'
5 '-x, -y, -z'
6 'x, -y, z-1/2'
7 '-x+1/2, -y+1/2, -z'
8 'x+1/2, -y+1/2, z-1/2'

loop_
_atom_site_label
_atom_site_type_symbol
_atom_site_fract_x
_atom_site_fract_y
_atom_site_fract_z
_atom_site_U_iso_or_equiv
_atom_site_adp_type
_atom_site_occupancy
_atom_site_symmetry_multiplicity
_atom_site_calc_flag
_atom_site_refinement_flags
C1 C 0.08717(18) -0.0205(4) 0.1509(3) 0.0051(8) Uani 1 1 d U
C2 C 0.16002(18) -0.0292(4) 0.2271(3) 0.0068(8) Uani 1 1 d U
C3 C 0.19374(18) -0.1294(4) 0.2036(3) 0.0112(8) Uani 1 1 d .
H3 H 0.1709 -0.1960 0.1453 0.013 Uiso 1 1 calc R
C4 C 0.26124(19) -0.1283(4) 0.2677(3) 0.0132(9) Uani 1 1 d .
H4 H 0.2835 -0.1942 0.2517 0.016 Uiso 1 1 calc R
C5 C 0.29655(18) -0.0304(4) 0.3558(3) 0.0069(8) Uani 1 1 d U
C6 C 0.26310(18) 0.0659(4) 0.3820(3) 0.0072(8) Uani 1 1 d .
H6 H 0.2861 0.1297 0.4422 0.009 Uiso 1 1 calc R
C7 C 0.19553(18) 0.0652(4) 0.3177(3) 0.0081(8) Uani 1 1 d .
H7 H 0.1734 0.1291 0.3353 0.010 Uiso 1 1 calc R
C8 C 0.36997(18) -0.0269(4) 0.4183(3) 0.0066(8) Uani 1 1 d U
C9 C 0.04889(18) 0.5324(4) 0.2106(3) 0.0063(8) Uani 1 1 d U
C10 C 0.07491(18) 0.6528(4) 0.2969(3) 0.0052(7) Uani 1 1 d U
C11 C 0.14097(18) 0.6519(4) 0.3821(3) 0.0085(8) Uani 1 1 d .
H11 H 0.1675 0.5743 0.3896 0.010 Uiso 1 1 calc R
C12 C 0.16655(19) 0.7696(4) 0.4559(3) 0.0104(8) Uani 1 1 d .
H12 H 0.2102 0.7706 0.5153 0.012 Uiso 1 1 calc R
C13 C 0.12621(18) 0.8839(4) 0.4393(3) 0.0086(8) Uani 1 1 d .
H13 H 0.1443 0.9645 0.4864 0.010 Uiso 1 1 calc R
C14 C 0.03617(18) 0.7701(4) 0.2909(3) 0.0060(8) Uani 1 1 d U
N1 N 0.06171(15) 0.8863(3) 0.3585(3) 0.0082(7) Uani 1 1 d .
O1 O 0.05646(12) -0.1285(3) 0.0900(2) 0.0082(6) Uani 1 1 d .
O2 O 0.06088(12) 0.0980(3) 0.1513(2) 0.0079(5) Uani 1 1 d .
O3 O 0.39747(12) -0.1383(3) 0.4107(2) 0.0075(5) Uani 1 1 d .
O4 O 0.39807(12) 0.0886(3) 0.4707(2) 0.0087(6) Uani 1 1 d .
O5 O 0.05998(12) 0.4007(3) 0.2408(2) 0.0087(6) Uani 1 1 d .
O6 O 0.01717(12) 0.5675(3) 0.1084(2) 0.0061(5) Uani 1 1 d .
O7 O -0.05583(14) 0.1893(3) 0.1210(2) 0.0098(6) Uani 1 1 d .
H7A H -0.0522 0.2446 0.1733 0.015 Uiso 1 1 d R
H7B H -0.0393 0.1035 0.1496 0.015 Uiso 1 1 d R
Tb1 Tb -0.000179(8) 0.297406(17) 0.046407(14) 0.00310(8) Uani 1 1 d U

loop_
_atom_site_aniso_label
_atom_site_aniso_U_11
_atom_site_aniso_U_22
_atom_site_aniso_U_33
_atom_site_aniso_U_23
_atom_site_aniso_U_13
_atom_site_aniso_U_12
C1 0.0051(11) 0.0061(11) 0.0049(11) 0.0008(8) 0.0032(8) -0.0009(8)
C2 0.0058(11) 0.0067(11) 0.0077(11) 0.0017(8) 0.0038(8) -0.0004(8)
C3 0.010(2) 0.0074(19) 0.014(2) -0.0056(16) 0.0052(18) -0.0007(15)
C4 0.011(2) 0.0092(19) 0.021(2) -0.0075(17) 0.0093(19) 0.0004(16)
C5 0.0066(11) 0.0065(11) 0.0073(11) 0.0010(8) 0.0038(8) -0.0005(8)
C6 0.0066(19) 0.0068(18) 0.0077(19) 0.0003(15) 0.0036(16) -0.0012(14)
C7 0.0087(19) 0.0078(18) 0.0110(19) 0.0011(15) 0.0075(17) 0.0008(15)
C8 0.0068(11) 0.0080(11) 0.0064(11) 0.0007(8) 0.0044(8) 0.0000(8)
C9 0.0052(11) 0.0079(11) 0.0073(11) -0.0009(8) 0.0044(8) -0.0003(8)
C10 0.0052(11) 0.0059(11) 0.0058(11) 0.0006(8) 0.0040(8) -0.0003(8)
C11 0.0077(19) 0.0085(18) 0.011(2) 0.0017(16) 0.0063(17) 0.0011(15)
C12 0.0050(19) 0.018(2) 0.007(2) -0.0039(17) 0.0022(17) -0.0058(16)
C13 0.0092(19) 0.0094(18) 0.0094(19) -0.0044(16) 0.0065(17) -0.0046(16)
C14 0.0060(11) 0.0066(11) 0.0063(11) 0.0009(8) 0.0041(9) -0.0009(8)
N1 0.0117(16) 0.0065(14) 0.0110(16) 0.0003(13) 0.0091(14) -0.0035(13)
O1 0.0038(13) 0.0088(13) 0.0099(13) -0.0003(11) 0.0027(11) -0.0014(10)
O2 0.0050(13) 0.0044(12) 0.0132(14) 0.0005(11) 0.0044(12) 0.0015(10)
O3 0.0042(13) 0.0069(13) 0.0113(14) -0.0008(11) 0.0042(12) -0.0012(10)
O4 0.0043(13) 0.0078(13) 0.0118(14) -0.0003(11) 0.0033(12) -0.0009(10)
O5 0.0134(14) 0.0051(12) 0.0108(14) 0.0000(11) 0.0088(12) 0.0012(11)
O6 0.0043(13) 0.0085(13) 0.0054(13) -0.0013(11) 0.0028(11) -0.0002(10)
O7 0.0137(15) 0.0059(13) 0.0158(16) -0.0004(11) 0.0120(14) -0.0008(11)
Tb1 0.00064(12) 0.00303(12) 0.00533(12) -0.00025(6) 0.00149(9) -0.00012(6)

loop_
_atom_type_symbol
_atom_type_description
_atom_type_scat_dispersion_real
_atom_type_scat_dispersion_imag
_atom_type_scat_source
C C 0.0033 0.0016 'International Tables Vol C Tables 4.2.6.8 and 6.1.1.4'
H H 0.0000 0.0000 'International Tables Vol C Tables 4.2.6.8 and 6.1.1.4'
N N 0.0061 0.0033 'International Tables Vol C Tables 4.2.6.8 and 6.1.1.4'
O O 0.0106 0.0060 'International Tables Vol C Tables 4.2.6.8 and 6.1.1.4'
Tb Tb -0.1723 4.1537 'International Tables Vol C Tables 4.2.6.8 and 6.1.1.4'

loop_
_geom_angle_atom_site_label_1
_geom_angle_atom_site_label_2
_geom_angle_atom_site_label_3
_geom_angle
_geom_angle_site_symmetry_1
_geom_angle_site_symmetry_3
O1 C1 C2 118.7(3) . .
O1 C1 O2 124.4(3) . .
O2 C1 C2 116.9(3) . .
C3 C2 C1 119.4(3) . .
C7 C2 C1 121.5(3) . .
C7 C2 C3 119.1(3) . .
C2 C3 H3 120.3 . .
C4 C3 C2 119.5(4) . .
C4 C3 H3 120.3 . .
C3 C4 H4 119.3 . .
C3 C4 C5 121.3(4) . .
C5 C4 H4 119.3 . .
C4 C5 C6 119.3(4) . .
C4 C5 C8 119.1(3) . .
C6 C5 C8 121.5(3) . .
C5 C6 H6 120.3 . .
C7 C6 C5 119.4(3) . .
C7 C6 H6 120.3 . .
C2 C7 H7 119.3 . .
C6 C7 C2 121.3(4) . .
C6 C7 H7 119.3 . .
O3 C8 C5 117.3(3) . .
O4 C8 C5 116.8(3) . .
O4 C8 O3 125.9(3) . .
C10 C9 Tb1 179.2(3) . .
O5 C9 C10 119.9(3) . .
O5 C9 O6 121.4(3) . .
O5 C9 Tb1 59.34(18) . .
O6 C9 C10 118.7(3) . .
O6 C9 Tb1 62.05(18) . .
C11 C10 C9 118.2(3) . .
C11 C10 C14 118.7(3) . .
C14 C10 C9 123.0(3) . .
C10 C11 H11 120.7 . .
C10 C11 C12 118.5(4) . .
C12 C11 H11 120.7 . .
C11 C12 H12 120.6 . .
C13 C12 C11 118.8(4) . .
C13 C12 H12 120.6 . .
C12 C13 H13 118.1 . .
N1 C13 C12 123.8(3) . .
N1 C13 H13 118.1 . .
C10 C14 C14 121.4(3) . 2
N1 C14 C10 122.2(3) . .
N1 C14 C14 116.3(3) . 2
C14 N1 C13 117.6(3) . .
C1 O1 Tb1 168.8(2) . 5
C1 O2 Tb1 145.0(2) . .
C8 O3 Tb1 137.9(2) . 4_545
C8 O4 Tb1 137.5(2) . 8_556
C9 O5 Tb1 95.2(2) . .
C9 O6 Tb1 92.2(2) . .
C9 O6 Tb1 153.9(2) . 5_565
Tb1 O6 Tb1 105.06(9) 5_565 .
H7A O7 H7B 108.3 . .
Tb1 O7 H7A 110.6 . .
Tb1 O7 H7B 110.5 . .
C9 Tb1 Tb1 60.55(7) . 5_565
O1 Tb1 C9 169.57(9) 5 .
O1 Tb1 O2 83.80(9) 5 .
O1 Tb1 O3 116.54(9) 5 4
O1 Tb1 O4 85.54(9) 5 8_455
O1 Tb1 O5 156.79(9) 5 .
O1 Tb1 O6 80.40(9) 5 5_565
O1 Tb1 O6 148.86(8) 5 .
O1 Tb1 O7 83.50(9) 5 .
O1 Tb1 Tb1 117.32(6) 5 5_565
O2 Tb1 C9 102.97(10) . .
O2 Tb1 O3 79.06(9) . 4
O2 Tb1 O4 142.13(9) . 8_455
O2 Tb1 O5 78.55(8) . .
O2 Tb1 O6 137.03(9) . 5_565
O2 Tb1 O6 127.31(8) . .
O2 Tb1 O7 73.01(9) . .
O2 Tb1 Tb1 147.07(6) . 5_565
O3 Tb1 C9 72.94(9) 4 .
O3 Tb1 O4 137.46(8) 4 8_455
O3 Tb1 O5 74.84(9) 4 .
O3 Tb1 O6 73.96(8) 4 .
O3 Tb1 O6 73.00(9) 4 5_565
O3 Tb1 O7 143.56(9) 4 .
O3 Tb1 Tb1 69.04(6) 4 5_565
O4 Tb1 C9 84.28(10) 8_455 .
O4 Tb1 O5 99.22(9) 8_455 .
O4 Tb1 O6 70.37(8) 8_455 .
O4 Tb1 O6 75.98(9) 8_455 5_565
O4 Tb1 O7 69.72(9) 8_455 .
O4 Tb1 Tb1 68.50(6) 8_455 5_565
O5 Tb1 C9 25.42(9) . .
O5 Tb1 O6 51.19(8) . .
O5 Tb1 Tb1 85.29(6) . 5_565
O6 Tb1 C9 99.26(9) 5_565 .
O6 Tb1 C9 25.77(9) . .
O6 Tb1 O5 122.81(8) 5_565 .
O6 Tb1 O6 74.94(9) 5_565 .
O6 Tb1 O7 143.01(9) 5_565 .
O6 Tb1 Tb1 35.76(6) . 5_565
O6 Tb1 Tb1 39.18(6) 5_565 5_565
O7 Tb1 C9 90.85(9) . .
O7 Tb1 O5 77.03(9) . .
O7 Tb1 O6 105.17(8) . .
O7 Tb1 Tb1 130.89(6) . 5_565

loop_
_geom_bond_atom_site_label_1
_geom_bond_atom_site_label_2
_geom_bond_distance
_geom_bond_site_symmetry_2
C1 C2 1.497(5) .
C1 O1 1.254(4) .
C1 O2 1.264(4) .
C2 C3 1.405(5) .
C2 C7 1.394(5) .
C3 H3 0.9300 .
C3 C4 1.382(5) .
C4 H4 0.9300 .
C4 C5 1.391(5) .
C5 C6 1.400(5) .
C5 C8 1.509(5) .
C6 H6 0.9300 .
C6 C7 1.384(5) .
C7 H7 0.9300 .
C8 O3 1.263(4) .
C8 O4 1.256(4) .
C9 C10 1.511(5) .
C9 O5 1.256(4) .
C9 O6 1.268(4) .
C9 Tb1 2.913(4) .
C10 C11 1.389(5) .
C10 C14 1.408(5) .
C11 H11 0.9300 .
C11 C12 1.392(5) .
C12 H12 0.9300 .
C12 C13 1.369(5) .
C13 H13 0.9300 .
C13 N1 1.349(5) .
C14 C14 1.492(7) 2
C14 N1 1.337(5) .
O1 Tb1 2.265(3) 5
O2 Tb1 2.307(2) .
O3 Tb1 2.330(2) 4_545
O4 Tb1 2.351(2) 8_556
O5 Tb1 2.516(3) .
O6 Tb1 2.382(2) 5_565
O6 Tb1 2.575(2) .
O7 H7A 0.8729 .
O7 H7B 0.8721 .
O7 Tb1 2.394(3) .
Tb1 O1 2.265(3) 5
Tb1 O3 2.330(2) 4
Tb1 O4 2.351(2) 8_455
Tb1 O6 2.382(2) 5_565
Tb1 Tb1 3.9363(4) 5_565
